data_4325379
loop_
_publ_author_name
'Jai Anand Garg'
'Olivier Blacque'
'Koushik Venkatesan'

_publ_section_title
;
 Syntheses and Photophysical Properties of Luminescent Mono-cyclometalated
 Gold(III) cis-Dialkynyl Complexes
;
_journal_name_full 'Inorganic Chemistry'
_journal_page_first 5430
_journal_page_last 5441
_journal_paper_doi 10.1021/ic102216v
_journal_volume 50
_journal_year 2011
_chemical_formula_moiety '2(C26 H16 Au F2 n S), C H2 Cl2'
_chemical_formula_sum 'C53 H34 Au2 Cl2 F4 S2 n2'
_chemical_formula_weight 1303.80
_chemical_name_systematic
;
Bis(4-fluorophenylethynyl)[2-(2'-(5-methylthienyl)pyridine]gold(III)
 dichloromethane solvate
;
_space_group_IT_number 14
_symmetry_cell_setting monoclinic
_symmetry_space_group_name_Hall '-P 2ybc'
_symmetry_space_group_name_H-M 'P 1 21/c 1'
_atom_sites_solution_hydrogens geom
_atom_sites_solution_primary direct
_atom_sites_solution_secondary difmap
_audit_creation_method SHELXL-97
_cell_angle_alpha 90.00
_cell_angle_beta 99.232(1)
_cell_angle_gamma 90.00
_cell_formula_units_Z 4
_cell_length_a 12.1145(1)
_cell_length_b 17.9931(1)
_cell_length_c 22.1153(2)
_cell_measurement_reflns_used 29542
_cell_measurement_temperature 183(2)
_cell_measurement_theta_max 30.91
_cell_measurement_theta_min 2.44
_cell_volume 4758.19(7)
_computing_cell_refinement
;
CrysAlisPro, Oxford Diffraction Ltd.,
Version 1.171.33.55 (release 05-01-2010 CrysAlis171 .NET)
(compiled Jan  5 2010,16:28:46)
;
_computing_data_collection
;
CrysAlisPro, Oxford Diffraction Ltd.,
Version 1.171.33.55 (release 05-01-2010 CrysAlis171 .NET)
(compiled Jan  5 2010,16:28:46)
;
_computing_data_reduction
;
CrysAlisPro, Oxford Diffraction Ltd.,
Version 1.171.33.55 (release 05-01-2010 CrysAlis171 .NET)
(compiled Jan  5 2010,16:28:46)
;
_computing_molecular_graphics
; ORTEP-3 for Windows, Version 2.01.
  Farrugia, L. J. (1997). J. Appl. Cryst. 30, 565.
;
_computing_publication_material
; WinGX -- An integrated system of Windows programs for the solution,
 refinment and analysis of single crystal X-ray diffraction data,
 Version 1.80.00.
 Farrugia, L. J. (1999). J. Appl. Cryst. 32, 837-838.
 SHELXL97. Program for crystal structure refinement.
 Sheldrick, G.M. (2008). Acta Cryst. A64, 112-122.
 PLATON for Windows, Version 1.12.
 Spek, A. L. (2003). J. Appl. Cryst. 36, 7-13. 
;
_computing_structure_refinement
; SHELXL97. Program for crystal structure refinement.
  Sheldrick, G.M. (2008). Acta Cryst. A64, 112-122.
;
_computing_structure_solution
; SHELXS97. Program for Crystal Structure solution.
  Sheldrick, G.M. (2008). Acta Cryst. A64, 112-122.  
;
_diffrn_ambient_temperature 183(2)
_diffrn_detector_area_resol_mean 10.4498
_diffrn_measured_fraction_theta_full 0.999
_diffrn_measured_fraction_theta_max 0.999
_diffrn_measurement_device_type
; Goniometer Xcalibur, detector: Ruby
Oxford Diffraction (2007). Oxford Diffraction Ltd.,
Xcalibur CCD system
;
_diffrn_measurement_method 'omega scans'
_diffrn_radiation_monochromator graphite
_diffrn_radiation_source 'Enhance (Mo) X-ray Source'
_diffrn_radiation_type MoK\a
_diffrn_radiation_wavelength 0.71073
_diffrn_reflns_av_R_equivalents 0.0428
_diffrn_reflns_av_sigmaI/netI 0.0452
_diffrn_reflns_limit_h_max 16
_diffrn_reflns_limit_h_min -16
_diffrn_reflns_limit_k_max 23
_diffrn_reflns_limit_k_min -23
_diffrn_reflns_limit_l_max 29
_diffrn_reflns_limit_l_min -28
_diffrn_reflns_number 69869
_diffrn_reflns_theta_full 28.28
_diffrn_reflns_theta_max 28.28
_diffrn_reflns_theta_min 2.45
_diffrn_standards_number 0
_exptl_absorpt_coefficient_mu 6.414
_exptl_absorpt_correction_T_max 0.793
_exptl_absorpt_correction_T_min 0.293
_exptl_absorpt_correction_type analytical
_exptl_absorpt_process_details
;
CrysAlisPro, Oxford Diffraction Ltd.,
Version 1.171.33.55 (release 05-01-2010 CrysAlis171 .NET)
(compiled Jan  5 2010,16:28:46)
Analytical numeric absorption correction using a multifaceted crystal
model based on expressions derived by R.C. Clark & J.S. Reid.
(Clark, R. C. & Reid, J. S. (1995). Acta Cryst. A51, 887-897)
;
_exptl_crystal_colour colourless
_exptl_crystal_density_diffrn 1.820
_exptl_crystal_description plate
_exptl_crystal_F_000 2504
_exptl_crystal_size_max 0.26
_exptl_crystal_size_mid 0.24
_exptl_crystal_size_min 0.04
_refine_diff_density_max 0.968
_refine_diff_density_min -0.834
_refine_diff_density_rms 0.089
_refine_ls_extinction_method none
_refine_ls_goodness_of_fit_ref 0.908
_refine_ls_hydrogen_treatment constr
_refine_ls_matrix_type full
_refine_ls_number_parameters 588
_refine_ls_number_reflns 11791
_refine_ls_number_restraints 0
_refine_ls_restrained_S_all 0.908
_refine_ls_R_factor_all 0.0405
_refine_ls_R_factor_gt 0.0243
_refine_ls_shift/su_max 0.004
_refine_ls_shift/su_mean 0.000
_refine_ls_structure_factor_coef Fsqd
_refine_ls_weighting_details 'w=1/[\s^2^(Fo^2^)+(0.0182P)^2^] where P=(Fo^2^+2Fc^2^)/3'
_refine_ls_weighting_scheme calc
_refine_ls_wR_factor_gt 0.0401
_refine_ls_wR_factor_ref 0.0416
_reflns_number_gt 9001
_reflns_number_total 11791
_reflns_threshold_expression >2sigma(I)
_cod_data_source_file ic102216v_si_002_5.cif
_cod_data_source_block 5a
_cod_original_sg_symbol_H-M 'P 21/c'
_cod_original_formula_sum 'C53 H34 Au2 Cl2 F4 n2 S2'
_cod_database_code 4325379

loop_
_symmetry_equiv_pos_as_xyz
'x, y, z'
'-x, y+1/2, -z+1/2'
'-x, -y, -z'
'x, -y-1/2, z-1/2'

loop_
_atom_site_label
_atom_site_type_symbol
_atom_site_fract_x
_atom_site_fract_y
_atom_site_fract_z
_atom_site_U_iso_or_equiv
_atom_site_adp_type
_atom_site_occupancy
_atom_site_symmetry_multiplicity
_atom_site_calc_flag
_atom_site_refinement_flags
N1 n 0.06674(18) 0.75505(12) 0.53435(10) 0.0271(5) Uani 1 1 d .
C2 C 0.0183(2) 0.74430(16) 0.58414(13) 0.0321(7) Uani 1 1 d .
H2 H 0.0294 0.6992 0.6048 0.039 Uiso 1 1 calc R
C3 C -0.0472(3) 0.79738(17) 0.60570(14) 0.0398(8) Uani 1 1 d .
H3 H -0.0791 0.7888 0.6406 0.048 Uiso 1 1 calc R
C4 C -0.0643(3) 0.86377(18) 0.57434(15) 0.0446(8) Uani 1 1 d .
H4 H -0.1103 0.8998 0.5872 0.054 Uiso 1 1 calc R
C5 C -0.0125(2) 0.87684(16) 0.52338(13) 0.0361(7) Uani 1 1 d .
H5 H -0.0224 0.9218 0.5025 0.043 Uiso 1 1 calc R
C6 C 0.0539(2) 0.82148(15) 0.50445(12) 0.0280(6) Uani 1 1 d .
C7 C 0.1134(2) 0.82544(15) 0.45360(12) 0.0267(6) Uani 1 1 d .
C8 C 0.1748(2) 0.76596(15) 0.43837(12) 0.0266(6) Uani 1 1 d .
C9 C 0.2289(2) 0.78229(16) 0.38819(12) 0.0307(7) Uani 1 1 d .
H9 H 0.2735 0.7483 0.3716 0.037 Uiso 1 1 calc R
C10 C 0.2096(2) 0.85301(17) 0.36614(12) 0.0337(7) Uani 1 1 d .
C11 C 0.2643(2) 0.61770(15) 0.45441(12) 0.0286(7) Uani 1 1 d .
C12 C 0.3234(2) 0.58214(16) 0.42708(13) 0.0308(7) Uani 1 1 d .
C13 C 0.3913(2) 0.53970(16) 0.39178(14) 0.0341(7) Uani 1 1 d .
C14 C 0.1424(2) 0.59596(16) 0.55548(13) 0.0304(7) Uani 1 1 d .
C15 C 0.1193(2) 0.55056(16) 0.59108(13) 0.0294(7) Uani 1 1 d .
C16 C 0.0891(2) 0.49764(14) 0.63411(12) 0.0267(6) Uani 1 1 d .
C17 C 0.3467(3) 0.5148(2) 0.33375(15) 0.0522(10) Uani 1 1 d .
H17 H 0.2732 0.5266 0.3175 0.063 Uiso 1 1 calc R
C18 C 0.4101(3) 0.4727(2) 0.29963(16) 0.0568(10) Uani 1 1 d .
H18 H 0.3796 0.4556 0.2608 0.068 Uiso 1 1 calc R
C19 C 0.5183(3) 0.45687(18) 0.32408(16) 0.0460(9) Uani 1 1 d .
C20 C 0.5647(3) 0.47952(19) 0.38044(16) 0.0499(9) Uani 1 1 d .
H20 H 0.6382 0.4672 0.3964 0.060 Uiso 1 1 calc R
C21 C 0.5008(3) 0.52158(17) 0.41412(14) 0.0416(8) Uani 1 1 d .
H21 H 0.5325 0.5381 0.4529 0.050 Uiso 1 1 calc R
C22 C -0.0121(2) 0.45896(15) 0.62254(13) 0.0322(7) Uani 1 1 d .
H22 H -0.0596 0.4667 0.5857 0.039 Uiso 1 1 calc R
C23 C -0.0430(2) 0.40985(16) 0.66411(14) 0.0368(7) Uani 1 1 d .
H23 H -0.1103 0.3841 0.6557 0.044 Uiso 1 1 calc R
C24 C 0.0274(3) 0.39954(17) 0.71839(14) 0.0397(8) Uani 1 1 d .
C25 C 0.1288(3) 0.43460(18) 0.73139(14) 0.0430(8) Uani 1 1 d .
H25 H 0.1761 0.4254 0.7681 0.052 Uiso 1 1 calc R
C26 C 0.1599(2) 0.48360(17) 0.68939(13) 0.0358(7) Uani 1 1 d .
H26 H 0.2287 0.5076 0.6978 0.043 Uiso 1 1 calc R
C27 C -0.6642(2) 0.86614(16) 0.57615(13) 0.0330(7) Uani 1 1 d .
C28 C -0.6118(2) 0.80407(16) 0.56043(14) 0.0378(8) Uani 1 1 d .
C29 C -0.5577(2) 0.80333(17) 0.50703(15) 0.0394(8) Uani 1 1 d .
N2 n -0.56517(19) 0.86977(14) 0.47707(11) 0.0362(6) Uani 1 1 d .
C31 C -0.5004(3) 0.74408(19) 0.48566(17) 0.0506(9) Uani 1 1 d .
H31 H -0.4946 0.6987 0.5060 0.061 Uiso 1 1 calc R
C32 C -0.4530(3) 0.7542(2) 0.4338(2) 0.0668(12) Uani 1 1 d .
H32 H -0.4165 0.7148 0.4183 0.080 Uiso 1 1 calc R
C33 C -0.4588(3) 0.8218(2) 0.40475(18) 0.0619(11) Uani 1 1 d .
H33 H -0.4246 0.8290 0.3705 0.074 Uiso 1 1 calc R
C34 C -0.5164(3) 0.87880(19) 0.42740(16) 0.0461(9) Uani 1 1 d .
H34 H -0.5215 0.9246 0.4077 0.055 Uiso 1 1 calc R
C35 C -0.7133(3) 0.85525(18) 0.62901(14) 0.0419(8) Uani 1 1 d .
H35 H -0.7531 0.8919 0.6459 0.050 Uiso 1 1 calc R
C36 C -0.6966(3) 0.78565(19) 0.65311(16) 0.0526(9) Uani 1 1 d .
C37 C -0.6430(2) 1.02853(16) 0.45138(14) 0.0344(7) Uani 1 1 d .
C38 C -0.6367(2) 1.07035(17) 0.40977(14) 0.0360(7) Uani 1 1 d .
C39 C -0.7347(2) 1.01487(16) 0.56608(13) 0.0337(7) Uani 1 1 d .
C40 C -0.7785(2) 1.04826(16) 0.60236(14) 0.0344(7) Uani 1 1 d .
C41 C -0.6306(2) 1.11992(18) 0.35958(13) 0.0379(8) Uani 1 1 d .
C42 C -0.5804(3) 1.0974(2) 0.31032(15) 0.0546(10) Uani 1 1 d .
H42 H -0.5507 1.0498 0.3099 0.066 Uiso 1 1 calc R
C43 C -0.5742(3) 1.1449(3) 0.26202(18) 0.0779(14) Uani 1 1 d .
H43 H -0.5397 1.1301 0.2293 0.093 Uiso 1 1 calc R
C44 C -0.6691(3) 1.2387(2) 0.3099(2) 0.0723(13) Uani 1 1 d .
H44 H -0.6987 1.2865 0.3090 0.087 Uiso 1 1 calc R
C45 C -0.6751(3) 1.19139(19) 0.35932(16) 0.0495(9) Uani 1 1 d .
H45 H -0.7086 1.2075 0.3920 0.059 Uiso 1 1 calc R
C46 C -0.8305(2) 1.08589(16) 0.64758(13) 0.0319(7) Uani 1 1 d .
C47 C -0.8671(3) 1.04651(17) 0.69466(14) 0.0396(8) Uani 1 1 d .
H47 H -0.8566 0.9953 0.6971 0.048 Uiso 1 1 calc R
C48 C -0.9189(3) 1.08203(19) 0.73804(14) 0.0446(8) Uani 1 1 d .
H48 H -0.9421 1.0554 0.7698 0.053 Uiso 1 1 calc R
C49 C -0.9350(3) 1.1567(2) 0.73321(15) 0.0450(8) Uani 1 1 d .
C50 C -0.9009(3) 1.19843(18) 0.68761(15) 0.0479(9) Uani 1 1 d .
H50 H -0.9129 1.2495 0.6855 0.058 Uiso 1 1 calc R
C51 C -0.8481(3) 1.16249(17) 0.64483(15) 0.0414(8) Uani 1 1 d .
H51 H -0.8240 1.1899 0.6138 0.050 Uiso 1 1 calc R
C52 C -0.6193(3) 1.2134(3) 0.2634(2) 0.0812(16) Uani 1 1 d .
C55 C 0.1695(3) 0.4028(2) 0.49467(19) 0.0755(13) Uani 1 1 d .
H55A H 0.1979 0.4500 0.5117 0.091 Uiso 1 1 calc R
H55B H 0.0915 0.4097 0.4770 0.091 Uiso 1 1 calc R
S1 S 0.12291(6) 0.90094(4) 0.40723(3) 0.03512(18) Uani 1 1 d .
S2 S -0.62090(7) 0.73156(5) 0.61028(4) 0.0536(3) Uani 1 1 d .
F1 F 0.57993(17) 0.41586(12) 0.28986(10) 0.0705(6) Uani 1 1 d .
F2 F -0.00507(17) 0.35298(11) 0.76035(9) 0.0630(6) Uani 1 1 d .
F3 F -0.6135(2) 1.26084(19) 0.21573(13) 0.1378(13) Uani 1 1 d .
F4 F -0.98796(18) 1.19084(11) 0.77541(9) 0.0703(6) Uani 1 1 d .
Cl1 Cl 0.17845(11) 0.33805(7) 0.55267(6) 0.0999(4) Uani 1 1 d .
Cl2 Cl 0.24421(12) 0.37654(6) 0.43705(6) 0.1000(4) Uani 1 1 d .
Au1 Au 0.166212(9) 0.679359(6) 0.496388(5) 0.02492(3) Uani 1 1 d .
Au2 Au -0.653727(9) 0.950306(6) 0.516770(5) 0.02993(3) Uani 1 1 d .
C53 C 0.2523(3) 0.89170(18) 0.31473(13) 0.0480(9) Uani 1 1 d .
H53A H 0.3154 0.8650 0.3045 0.072 Uiso 1 1 calc R
H53B H 0.2746 0.9413 0.3271 0.072 Uiso 1 1 calc R
H53C H 0.1943 0.8935 0.2796 0.072 Uiso 1 1 calc R
C54 C -0.7341(4) 0.7550(2) 0.70951(18) 0.0839(14) Uani 1 1 d .
H54A H -0.7843 0.7896 0.7240 0.126 Uiso 1 1 calc R
H54B H -0.6703 0.7473 0.7407 0.126 Uiso 1 1 calc R
H54C H -0.7718 0.7086 0.6999 0.126 Uiso 1 1 calc R

loop_
_atom_site_aniso_label
_atom_site_aniso_U_11
_atom_site_aniso_U_22
_atom_site_aniso_U_33
_atom_site_aniso_U_23
_atom_site_aniso_U_13
_atom_site_aniso_U_12
N1 0.0249(12) 0.0292(13) 0.0281(13) -0.0012(11) 0.0065(10) 0.0030(11)
C2 0.0340(17) 0.0329(17) 0.0302(17) -0.0003(14) 0.0076(14) -0.0016(14)
C3 0.0422(19) 0.047(2) 0.0333(18) -0.0047(16) 0.0160(15) 0.0026(16)
C4 0.048(2) 0.042(2) 0.046(2) -0.0058(17) 0.0132(17) 0.0142(17)
C5 0.0409(18) 0.0303(17) 0.0377(18) 0.0034(14) 0.0086(15) 0.0112(14)
C6 0.0268(14) 0.0276(15) 0.0279(15) -0.0006(14) -0.0010(12) -0.0008(13)
C7 0.0272(14) 0.0271(15) 0.0240(14) 0.0005(13) -0.0011(12) -0.0027(13)
C8 0.0283(15) 0.0295(16) 0.0213(15) -0.0026(12) 0.0020(12) -0.0071(13)
C9 0.0334(16) 0.0333(17) 0.0247(15) -0.0045(14) 0.0027(13) -0.0037(14)
C10 0.0378(17) 0.0372(18) 0.0251(16) -0.0031(14) 0.0022(13) -0.0092(15)
C11 0.0273(15) 0.0290(16) 0.0292(16) -0.0032(13) 0.0034(13) -0.0020(13)
C12 0.0245(15) 0.0318(17) 0.0363(17) -0.0011(14) 0.0059(13) -0.0036(13)
C13 0.0302(16) 0.0349(18) 0.0394(18) -0.0018(14) 0.0123(14) -0.0001(14)
C14 0.0287(16) 0.0282(16) 0.0344(17) -0.0013(14) 0.0057(13) 0.0011(13)
C15 0.0273(15) 0.0287(16) 0.0321(16) -0.0058(14) 0.0040(13) 0.0028(13)
C16 0.0294(15) 0.0202(14) 0.0308(16) -0.0019(13) 0.0057(13) 0.0032(13)
C17 0.0321(18) 0.072(3) 0.051(2) -0.021(2) 0.0043(16) 0.0119(18)
C18 0.044(2) 0.075(3) 0.053(2) -0.029(2) 0.0119(18) 0.0035(19)
C19 0.0413(19) 0.045(2) 0.058(2) -0.0096(18) 0.0266(18) 0.0017(17)
C20 0.0344(18) 0.058(2) 0.060(2) -0.0002(19) 0.0132(17) 0.0131(17)
C21 0.0381(19) 0.047(2) 0.0414(19) -0.0029(16) 0.0103(15) 0.0023(16)
C22 0.0354(17) 0.0298(16) 0.0308(16) 0.0040(14) 0.0036(13) 0.0030(14)
C23 0.0370(17) 0.0278(17) 0.0451(19) 0.0000(15) 0.0051(15) -0.0050(14)
C24 0.052(2) 0.0302(17) 0.0381(18) 0.0109(15) 0.0099(16) 0.0007(16)
C25 0.0417(19) 0.049(2) 0.0343(18) 0.0093(16) -0.0049(15) 0.0043(17)
C26 0.0316(16) 0.0406(18) 0.0340(17) -0.0009(15) 0.0017(14) -0.0002(15)
C27 0.0289(16) 0.0331(17) 0.0343(17) 0.0024(14) -0.0031(14) -0.0054(14)
C28 0.0292(16) 0.0309(17) 0.049(2) 0.0020(15) -0.0072(15) -0.0037(14)
C29 0.0242(15) 0.0356(19) 0.053(2) -0.0124(16) -0.0098(15) -0.0030(14)
N2 0.0299(14) 0.0385(15) 0.0394(15) -0.0128(13) 0.0025(12) -0.0026(12)
C31 0.0325(18) 0.046(2) 0.070(3) -0.0158(19) -0.0021(18) 0.0053(17)
C32 0.038(2) 0.059(3) 0.102(3) -0.034(3) 0.007(2) 0.008(2)
C33 0.041(2) 0.073(3) 0.076(3) -0.030(2) 0.0248(19) -0.002(2)
C34 0.0346(18) 0.051(2) 0.054(2) -0.0163(18) 0.0098(17) -0.0090(16)
C35 0.0401(19) 0.0409(19) 0.043(2) 0.0081(16) 0.0031(16) -0.0016(16)
C36 0.050(2) 0.051(2) 0.054(2) 0.0143(19) 0.0001(18) -0.0053(18)
C37 0.0330(17) 0.0375(18) 0.0333(17) -0.0071(15) 0.0070(14) -0.0067(14)
C38 0.0319(17) 0.0428(19) 0.0327(17) -0.0039(15) 0.0037(14) -0.0062(15)
C39 0.0343(17) 0.0346(17) 0.0323(17) 0.0047(15) 0.0052(14) -0.0001(14)
C40 0.0363(17) 0.0319(17) 0.0351(17) 0.0022(15) 0.0059(14) -0.0024(15)
C41 0.0267(16) 0.054(2) 0.0312(18) 0.0039(16) -0.0015(14) -0.0132(15)
C42 0.044(2) 0.077(3) 0.043(2) 0.012(2) 0.0073(17) -0.005(2)
C43 0.049(2) 0.140(5) 0.046(2) 0.024(3) 0.013(2) -0.001(3)
C44 0.043(2) 0.080(3) 0.091(3) 0.043(3) 0.001(2) -0.003(2)
C45 0.0331(18) 0.059(2) 0.055(2) 0.0138(19) 0.0028(16) -0.0060(17)
C46 0.0298(16) 0.0343(17) 0.0312(16) -0.0054(14) 0.0038(13) 0.0004(14)
C47 0.0439(19) 0.0347(18) 0.0400(18) 0.0024(15) 0.0063(15) 0.0047(15)
C48 0.047(2) 0.054(2) 0.0350(18) 0.0048(17) 0.0130(15) 0.0029(18)
C49 0.043(2) 0.054(2) 0.040(2) -0.0170(18) 0.0136(16) 0.0020(17)
C50 0.058(2) 0.0329(19) 0.054(2) -0.0153(17) 0.0130(19) -0.0023(17)
C51 0.0416(19) 0.0371(19) 0.048(2) -0.0019(16) 0.0138(16) -0.0068(16)
C52 0.045(2) 0.126(4) 0.072(3) 0.062(3) 0.009(2) -0.009(3)
C55 0.061(3) 0.048(2) 0.113(4) -0.020(2) 0.002(2) 0.010(2)
S1 0.0401(4) 0.0325(4) 0.0317(4) 0.0044(3) 0.0026(3) -0.0024(4)
S2 0.0469(5) 0.0367(5) 0.0706(6) 0.0127(5) -0.0105(5) -0.0019(4)
F1 0.0593(13) 0.0771(15) 0.0842(16) -0.0247(13) 0.0391(12) 0.0138(12)
F2 0.0781(15) 0.0585(13) 0.0526(12) 0.0286(10) 0.0115(11) -0.0109(11)
F3 0.104(2) 0.193(3) 0.121(2) 0.117(2) 0.0330(18) 0.012(2)
F4 0.0886(16) 0.0659(14) 0.0637(14) -0.0253(11) 0.0348(12) 0.0041(12)
Cl1 0.0977(9) 0.1023(10) 0.1004(9) 0.0161(8) 0.0180(7) 0.0420(8)
Cl2 0.1162(10) 0.0645(7) 0.1307(11) -0.0005(7) 0.0547(9) -0.0054(7)
Au1 0.02446(5) 0.02508(6) 0.02570(6) -0.00146(5) 0.00552(4) -0.00058(5)
Au2 0.03035(6) 0.02835(6) 0.03096(6) -0.00322(5) 0.00457(5) -0.00260(5)
C53 0.063(2) 0.046(2) 0.0367(19) 0.0045(16) 0.0123(17) -0.0126(18)
C54 0.091(3) 0.082(3) 0.081(3) 0.046(3) 0.021(3) 0.002(3)

loop_
_atom_type_symbol
_atom_type_description
_atom_type_scat_dispersion_real
_atom_type_scat_dispersion_imag
_atom_type_scat_source
C C 0.0033 0.0016 'International Tables Vol C Tables 4.2.6.8 and 6.1.1.4'
H H 0.0000 0.0000 'International Tables Vol C Tables 4.2.6.8 and 6.1.1.4'
Au Au -2.0133 8.8022 'International Tables Vol C Tables 4.2.6.8 and 6.1.1.4'
S S 0.1246 0.1234 'International Tables Vol C Tables 4.2.6.8 and 6.1.1.4'
F F 0.0171 0.0103 'International Tables Vol C Tables 4.2.6.8 and 6.1.1.4'
Cl Cl 0.1484 0.1585 'International Tables Vol C Tables 4.2.6.8 and 6.1.1.4'
N N 0.0061 0.0033 'International Tables Vol C Tables 4.2.6.8 and 6.1.1.4'

loop_
_geom_angle_atom_site_label_1
_geom_angle_atom_site_label_2
_geom_angle_atom_site_label_3
_geom_angle
C2 n1 C6 119.6(2)
C2 n1 Au1 126.44(19)
C6 n1 Au1 113.99(18)
N1 C2 C3 122.5(3)
N1 C2 H2 118.8
C3 C2 H2 118.8
C2 C3 C4 118.4(3)
C2 C3 H3 120.8
C4 C3 H3 120.8
C3 C4 C5 120.1(3)
C3 C4 H4 120.0
C5 C4 H4 120.0
C6 C5 C4 118.7(3)
C6 C5 H5 120.6
C4 C5 H5 120.6
N1 C6 C5 120.7(3)
N1 C6 C7 113.1(2)
C5 C6 C7 126.2(3)
C8 C7 C6 120.9(3)
C8 C7 S1 112.2(2)
C6 C7 S1 126.8(2)
C7 C8 C9 111.7(3)
C7 C8 Au1 110.9(2)
C9 C8 Au1 137.4(2)
C10 C9 C8 113.6(3)
C10 C9 H9 123.2
C8 C9 H9 123.2
C9 C10 C53 130.1(3)
C9 C10 S1 111.1(2)
C53 C10 S1 118.8(2)
C12 C11 Au1 177.5(3)
C11 C12 C13 177.6(3)
C21 C13 C17 117.8(3)
C21 C13 C12 122.1(3)
C17 C13 C12 120.1(3)
C15 C14 Au1 173.6(3)
C14 C15 C16 178.4(3)
C22 C16 C26 117.9(3)
C22 C16 C15 121.3(2)
C26 C16 C15 120.9(3)
C13 C17 C18 120.9(3)
C13 C17 H17 119.6
C18 C17 H17 119.6
C19 C18 C17 118.6(3)
C19 C18 H18 120.7
C17 C18 H18 120.7
C20 C19 F1 119.6(3)
C20 C19 C18 122.4(3)
F1 C19 C18 118.0(3)
C19 C20 C21 118.5(3)
C19 C20 H20 120.7
C21 C20 H20 120.7
C13 C21 C20 121.8(3)
C13 C21 H21 119.1
C20 C21 H21 119.1
C23 C22 C16 121.7(3)
C23 C22 H22 119.2
C16 C22 H22 119.2
C24 C23 C22 118.4(3)
C24 C23 H23 120.8
C22 C23 H23 120.8
F2 C24 C23 118.4(3)
F2 C24 C25 119.4(3)
C23 C24 C25 122.3(3)
C24 C25 C26 119.1(3)
C24 C25 H25 120.4
C26 C25 H25 120.4
C25 C26 C16 120.6(3)
C25 C26 H26 119.7
C16 C26 H26 119.7
C28 C27 C35 112.1(3)
C28 C27 Au2 111.7(2)
C35 C27 Au2 136.3(2)
C27 C28 C29 120.7(3)
C27 C28 S2 112.2(3)
C29 C28 S2 127.0(2)
N2 C29 C31 120.3(3)
N2 C29 C28 112.8(3)
C31 C29 C28 127.0(3)
C34 n2 C29 120.1(3)
C34 n2 Au2 126.0(2)
C29 n2 Au2 113.9(2)
C32 C31 C29 118.6(4)
C32 C31 H31 120.7
C29 C31 H31 120.7
C33 C32 C31 120.8(4)
C33 C32 H32 119.6
C31 C32 H32 119.6
C32 C33 C34 118.7(4)
C32 C33 H33 120.7
C34 C33 H33 120.7
N2 C34 C33 121.6(3)
N2 C34 H34 119.2
C33 C34 H34 119.2
C36 C35 C27 113.4(3)
C36 C35 H35 123.3
C27 C35 H35 123.3
C35 C36 C54 128.1(4)
C35 C36 S2 111.3(3)
C54 C36 S2 120.6(3)
C38 C37 Au2 175.1(3)
C37 C38 C41 179.2(3)
C40 C39 Au2 171.4(3)
C39 C40 C46 177.7(3)
C42 C41 C45 118.8(3)
C42 C41 C38 120.6(3)
C45 C41 C38 120.6(3)
C43 C42 C41 120.8(4)
C43 C42 H42 119.6
C41 C42 H42 119.6
C52 C43 C42 118.4(4)
C52 C43 H43 120.8
C42 C43 H43 120.8
C52 C44 C45 118.4(4)
C52 C44 H44 120.8
C45 C44 H44 120.8
C41 C45 C44 119.8(4)
C41 C45 H45 120.1
C44 C45 H45 120.1
C47 C46 C51 118.2(3)
C47 C46 C40 120.7(3)
C51 C46 C40 121.1(3)
C48 C47 C46 121.2(3)
C48 C47 H47 119.4
C46 C47 H47 119.4
C49 C48 C47 118.5(3)
C49 C48 H48 120.8
C47 C48 H48 120.8
C48 C49 F4 118.0(3)
C48 C49 C50 122.8(3)
F4 C49 C50 119.2(3)
C49 C50 C51 118.2(3)
C49 C50 H50 120.9
C51 C50 H50 120.9
C50 C51 C46 121.1(3)
C50 C51 H51 119.5
C46 C51 H51 119.5
C43 C52 C44 123.7(4)
C43 C52 F3 118.8(5)
C44 C52 F3 117.5(5)
Cl1 C55 Cl2 112.5(2)
Cl1 C55 H55A 109.1
Cl2 C55 H55A 109.1
Cl1 C55 H55B 109.1
Cl2 C55 H55B 109.1
H55A C55 H55B 107.8
C7 S1 C10 91.36(14)
C36 S2 C28 91.06(16)
C11 Au1 C8 92.20(11)
C11 Au1 C14 92.61(11)
C8 Au1 C14 174.45(11)
C11 Au1 n1 173.20(10)
C8 Au1 n1 81.07(10)
C14 Au1 n1 94.16(10)
C39 Au2 C27 89.61(12)
C39 Au2 C37 94.60(12)
C27 Au2 C37 175.19(12)
C39 Au2 n2 170.33(11)
C27 Au2 n2 80.95(12)
C37 Au2 n2 94.91(11)
C10 C53 H53A 109.5
C10 C53 H53B 109.5
H53A C53 H53B 109.5
C10 C53 H53C 109.5
H53A C53 H53C 109.5
H53B C53 H53C 109.5
C36 C54 H54A 109.5
C36 C54 H54B 109.5
H54A C54 H54B 109.5
C36 C54 H54C 109.5
H54A C54 H54C 109.5
H54B C54 H54C 109.5

loop_
_geom_bond_atom_site_label_1
_geom_bond_atom_site_label_2
_geom_bond_distance
N1 C2 1.342(3)
N1 C6 1.363(3)
N1 Au1 2.082(2)
C2 C3 1.374(4)
C2 H2 0.9300
C3 C4 1.380(4)
C3 H3 0.9300
C4 C5 1.394(4)
C4 H4 0.9300
C5 C6 1.387(4)
C5 H5 0.9300
C6 C7 1.432(4)
C7 C8 1.376(4)
C7 S1 1.717(3)
C8 C9 1.407(4)
C8 Au1 2.032(3)
C9 C10 1.369(4)
C9 H9 0.9300
C10 C53 1.495(4)
C10 S1 1.726(3)
C11 C12 1.194(4)
C11 Au1 1.965(3)
C12 C13 1.441(4)
C13 C21 1.378(4)
C13 C17 1.384(4)
C14 C15 1.199(4)
C14 Au1 2.040(3)
C15 C16 1.434(4)
C16 C22 1.397(4)
C16 C26 1.400(4)
C17 C18 1.386(4)
C17 H17 0.9300
C18 C19 1.365(4)
C18 H18 0.9300
C19 C20 1.346(4)
C19 F1 1.363(3)
C20 C21 1.383(4)
C20 H20 0.9300
C21 H21 0.9300
C22 C23 1.370(4)
C22 H22 0.9300
C23 C24 1.370(4)
C23 H23 0.9300
C24 F2 1.355(3)
C24 C25 1.370(4)
C25 C26 1.376(4)
C25 H25 0.9300
C26 H26 0.9300
C27 C28 1.358(4)
C27 C35 1.407(4)
C27 Au2 2.022(3)
C28 C29 1.440(4)
C28 S2 1.723(3)
C29 n2 1.363(4)
C29 C31 1.395(4)
N2 C34 1.338(4)
N2 Au2 2.079(2)
C31 C32 1.374(5)
C31 H31 0.9300
C32 C33 1.372(5)
C32 H32 0.9300
C33 C34 1.379(4)
C33 H33 0.9300
C34 H34 0.9300
C35 C36 1.363(4)
C35 H35 0.9300
C36 C54 1.499(5)
C36 S2 1.722(4)
C37 C38 1.200(4)
C37 Au2 2.037(3)
C38 C41 1.435(4)
C39 C40 1.193(4)
C39 Au2 1.961(3)
C40 C46 1.435(4)
C41 C42 1.390(4)
C41 C45 1.394(4)
C42 C43 1.379(5)
C42 H42 0.9300
C43 C52 1.351(6)
C43 H43 0.9300
C44 C52 1.352(6)
C44 C45 1.396(5)
C44 H44 0.9300
C45 H45 0.9300
C46 C47 1.389(4)
C46 C51 1.394(4)
C47 C48 1.384(4)
C47 H47 0.9300
C48 C49 1.360(4)
C48 H48 0.9300
C49 F4 1.361(3)
C49 C50 1.373(5)
C50 C51 1.384(4)
C50 H50 0.9300
C51 H51 0.9300
C52 F3 1.366(4)
C55 Cl1 1.723(4)
C55 Cl2 1.742(4)
C55 H55A 0.9700
C55 H55B 0.9700
C53 H53A 0.9600
C53 H53B 0.9600
C53 H53C 0.9600
C54 H54A 0.9600
C54 H54B 0.9600
C54 H54C 0.9600
